data_4344556
loop_
_publ_author_name
'Marchuk, Alexey'
'Schultz, Peter'
'Hoch, Constantin'
'Oeckler, Oliver'
'Schnick, Wolfgang'

_publ_section_title
;
 M2PO3N (M = Ca, Sr): ortho-Oxonitridophosphates with \b-K2SO4 Structure
 Type.
;
_journal_issue 2
_journal_name_full 'Inorganic chemistry'
_journal_page_first 974
_journal_page_last 982
_journal_paper_doi 10.1021/acs.inorgchem.5b02647
_journal_volume 55
_journal_year 2016
_chemical_formula_sum 'N O3 P Sr2'
_chemical_formula_weight 268.22
_chemical_name_systematic
;
Strontium oxonitridophosphate
;
_space_group_crystal_system orthorhombic
_space_group_IT_number 62
_space_group_name_Hall '-P 2ac 2n'
_space_group_name_H-M_alt 'P n m a'
_symmetry_space_group_name_Hall '-P 2ac 2n'
_symmetry_space_group_name_H-M 'P n m a'
_audit_creation_method SHELXL-2014
_cell_angle_alpha 90
_cell_angle_beta 90
_cell_angle_gamma 90
_cell_formula_units_Z 4
_cell_length_a 7.1519(5)
_cell_length_b 5.5778(3)
_cell_length_c 9.8132(7)
_cell_measurement_temperature 300
_cell_volume 391.47(4)
_computing_structure_refinement 'SHELXL-2014 (Sheldrick, 2014)'
_diffrn_ambient_temperature 300
_diffrn_measured_fraction_theta_full 1.000
_diffrn_measured_fraction_theta_max 1.000
_diffrn_measurement_device_type 'Bruker CCD'
_diffrn_radiation_type MoK\a
_diffrn_radiation_wavelength 0.71073
_diffrn_reflns_av_R_equivalents 0.0790
_diffrn_reflns_av_unetI/netI 0.0264
_diffrn_reflns_laue_measured_fraction_full 1.000
_diffrn_reflns_laue_measured_fraction_max 1.000
_diffrn_reflns_limit_h_max 9
_diffrn_reflns_limit_h_min -9
_diffrn_reflns_limit_k_max 6
_diffrn_reflns_limit_k_min -7
_diffrn_reflns_limit_l_max 12
_diffrn_reflns_limit_l_min -13
_diffrn_reflns_number 6650
_diffrn_reflns_point_group_measured_fraction_full 1.000
_diffrn_reflns_point_group_measured_fraction_max 1.000
_diffrn_reflns_theta_full 25.242
_diffrn_reflns_theta_max 28.266
_diffrn_reflns_theta_min 3.525
_exptl_absorpt_coefficient_mu 27.514
_exptl_absorpt_correction_T_max 0.7457
_exptl_absorpt_correction_T_min 0.5429
_exptl_absorpt_correction_type multi-scan
_exptl_absorpt_process_details Platon
_exptl_crystal_colour colorless
_exptl_crystal_density_diffrn 4.551
_exptl_crystal_description block
_exptl_crystal_F_000 488
_exptl_crystal_size_max 0.73
_exptl_crystal_size_mid 0.36
_exptl_crystal_size_min 0.27
_refine_diff_density_max 0.599
_refine_diff_density_min -0.881
_refine_diff_density_rms 0.244
_refine_ls_extinction_method none
_refine_ls_goodness_of_fit_ref 1.180
_refine_ls_hydrogen_treatment undef
_refine_ls_matrix_type full
_refine_ls_number_parameters 40
_refine_ls_number_reflns 533
_refine_ls_number_restraints 0
_refine_ls_restrained_S_all 1.180
_refine_ls_R_factor_all 0.0226
_refine_ls_R_factor_gt 0.0203
_refine_ls_shift/su_max 0.001
_refine_ls_shift/su_mean 0.000
_refine_ls_structure_factor_coef Fsqd
_refine_ls_weighting_details 'w=1/[\s^2^(Fo^2^)+(0.0198P)^2^+0.5680P] where P=(Fo^2^+2Fc^2^)/3'
_refine_ls_weighting_scheme calc
_refine_ls_wR_factor_gt 0.0468
_refine_ls_wR_factor_ref 0.0476
_reflns_Friedel_coverage 0.000
_reflns_number_gt 495
_reflns_number_total 533
_reflns_threshold_expression 'I > 2\s(I)'
_cod_data_source_file ic5b02647_si_008.cif
_cod_data_source_block Sr2PO3N_300K
_cod_database_code 4344556
_shelx_space_group_comment
;
The symmetry employed for this shelxl refinement is uniquely defined
by the following loop, which should always be used as a source of
symmetry information in preference to the above space-group names.
They are only intended as comments.
;
_shelxl_version_number 2014-3

loop_
_space_group_symop_operation_xyz
'x, y, z'
'-x+1/2, -y, z+1/2'
'-x, y+1/2, -z'
'x+1/2, -y+1/2, -z+1/2'
'-x, -y, -z'
'x-1/2, y, -z-1/2'
'x, -y-1/2, z'
'-x-1/2, y-1/2, z-1/2'

loop_
_atom_site_label
_atom_site_type_symbol
_atom_site_fract_x
_atom_site_fract_y
_atom_site_fract_z
_atom_site_U_iso_or_equiv
_atom_site_adp_type
_atom_site_occupancy
_atom_site_site_symmetry_order
_atom_site_calc_flag
_atom_site_refinement_flags_posn
_atom_site_refinement_flags_adp
_atom_site_refinement_flags_occupancy
O1 O 0.2162(4) 0.0239(4) 0.3340(2) 0.0238(5) Uani 1 1 d . . .
O2 O -0.0055(5) 0.2500 0.0729(3) 0.0212(7) Uani 1 2 d S T P
N1 N 0.1781(5) 0.2500 0.5629(3) 0.0129(7) Uani 1 2 d S T P
P1 P 0.27521(15) 0.2500 0.41894(10) 0.0085(2) Uani 1 2 d S T P
Sr1 Sr 0.34092(5) 0.2500 0.07825(4) 0.01371(14) Uani 1 2 d S T P
Sr2 Sr 0.49361(5) 0.2500 0.69815(4) 0.00925(13) Uani 1 2 d S T P

loop_
_atom_site_aniso_label
_atom_site_aniso_U_11
_atom_site_aniso_U_22
_atom_site_aniso_U_33
_atom_site_aniso_U_23
_atom_site_aniso_U_13
_atom_site_aniso_U_12
O1 0.0248(13) 0.0193(11) 0.0273(12) -0.0088(9) -0.0067(10) 0.0017(10)
O2 0.0103(15) 0.0325(19) 0.0210(16) 0.000 0.0015(12) 0.000
N1 0.0090(16) 0.0226(18) 0.0071(15) 0.000 0.0045(13) 0.000
P1 0.0073(5) 0.0099(4) 0.0083(4) 0.000 -0.0005(4) 0.000
Sr1 0.0093(2) 0.0139(2) 0.0179(2) 0.000 -0.00156(15) 0.000
Sr2 0.0065(2) 0.0130(2) 0.00819(19) 0.000 0.00017(13) 0.000

loop_
_atom_type_symbol
_atom_type_description
_atom_type_scat_dispersion_real
_atom_type_scat_dispersion_imag
_atom_type_scat_source
N N 0.0061 0.0000 'International Tables Vol C Tables 4.2.6.8 and 6.1.1.4'
O O 0.0106 0.0000 'International Tables Vol C Tables 4.2.6.8 and 6.1.1.4'
P P 0.1023 0.0000 'International Tables Vol C Tables 4.2.6.8 and 6.1.1.4'
Sr Sr -1.5307 0.0000 'International Tables Vol C Tables 4.2.6.8 and 6.1.1.4'

loop_
_geom_angle_atom_site_label_1
_geom_angle_atom_site_label_2
_geom_angle_atom_site_label_3
_geom_angle
_geom_angle_site_symmetry_1
_geom_angle_site_symmetry_3
P1 O1 Sr2 158.02(15) . 2_554
P1 O1 Sr2 108.81(12) . 5_656
Sr2 O1 Sr2 93.14(7) 2_554 5_656
P1 O1 Sr1 91.28(10) . 2
Sr2 O1 Sr1 91.96(7) 2_554 2
Sr2 O1 Sr1 84.38(6) 5_656 2
P1 O1 Sr1 91.56(10) . .
Sr2 O1 Sr1 89.38(6) 2_554 .
Sr2 O1 Sr1 84.63(7) 5_656 .
Sr1 O1 Sr1 168.98(9) 2 .
P1 O1 Sr1 75.97(10) . 6_556
Sr2 O1 Sr1 82.97(7) 2_554 6_556
Sr2 O1 Sr1 165.68(9) 5_656 6_556
Sr1 O1 Sr1 82.00(6) 2 6_556
Sr1 O1 Sr1 109.02(7) . 6_556
P1 O2 Sr1 175.8(2) 6_556 .
P1 O2 Sr2 92.79(15) 6_556 6_556
Sr1 O2 Sr2 91.37(11) . 6_556
P1 O2 Sr2 90.41(8) 6_556 2_564
Sr1 O2 Sr2 87.91(7) . 2_564
Sr2 O2 Sr2 113.79(6) 6_556 2_564
P1 O2 Sr2 90.41(8) 6_556 2_554
Sr1 O2 Sr2 87.91(7) . 2_554
Sr2 O2 Sr2 113.79(6) 6_556 2_554
Sr2 O2 Sr2 132.32(12) 2_564 2_554
P1 N1 Sr2 94.29(16) . .
P1 N1 Sr2 176.8(2) . 6_557
Sr2 N1 Sr2 88.89(10) . 6_557
P1 N1 Sr1 86.32(14) . 6_556
Sr2 N1 Sr1 179.39(13) . 6_556
Sr2 N1 Sr1 90.50(10) 6_557 6_556
P1 N1 Sr1 94.01(7) . 2_565
Sr2 N1 Sr1 90.84(7) . 2_565
Sr2 N1 Sr1 85.93(7) 6_557 2_565
Sr1 N1 Sr1 89.12(8) 6_556 2_565
P1 N1 Sr1 94.01(7) . 2
Sr2 N1 Sr1 90.84(7) . 2
Sr2 N1 Sr1 85.93(7) 6_557 2
Sr1 N1 Sr1 89.12(8) 6_556 2
Sr1 N1 Sr1 171.66(14) 2_565 2
O1 P1 O1 106.93(17) . 7_565
O1 P1 O2 107.20(12) . 6_656
O1 P1 O2 107.20(12) 7_565 6_656
O1 P1 N1 110.98(12) . .
O1 P1 N1 110.98(12) 7_565 .
O2 P1 N1 113.24(19) 6_656 .
O1 P1 Sr1 74.68(10) . 6_556
O1 P1 Sr1 74.68(10) 7_565 6_556
O2 P1 Sr1 176.55(13) 6_656 6_556
N1 P1 Sr1 63.31(13) . 6_556
O1 P1 Sr2 126.49(9) . .
O1 P1 Sr2 126.49(9) 7_565 .
O2 P1 Sr2 57.38(13) 6_656 .
N1 P1 Sr2 55.87(13) . .
Sr1 P1 Sr2 119.18(3) 6_556 .
O1 P1 Sr1 149.56(11) . 2_565
O1 P1 Sr1 60.36(9) 7_565 2_565
O2 P1 Sr1 103.11(7) 6_656 2_565
N1 P1 Sr1 57.613(16) . 2_565
Sr1 P1 Sr1 75.19(2) 6_556 2_565
Sr2 P1 Sr1 73.344(19) . 2_565
O1 P1 Sr1 60.36(9) . 2
O1 P1 Sr1 149.56(11) 7_565 2
O2 P1 Sr1 103.11(7) 6_656 2
N1 P1 Sr1 57.613(16) . 2
Sr1 P1 Sr1 75.19(2) 6_556 2
Sr2 P1 Sr1 73.344(19) . 2
Sr1 P1 Sr1 115.19(3) 2_565 2
O1 P1 Sr1 60.75(9) . .
O1 P1 Sr1 60.75(9) 7_565 .
O2 P1 Sr1 84.94(13) 6_656 .
N1 P1 Sr1 161.82(14) . .
Sr1 P1 Sr1 98.51(3) 6_556 .
Sr2 P1 Sr1 142.31(4) . .
Sr1 P1 Sr1 120.242(17) 2_565 .
Sr1 P1 Sr1 120.242(17) 2 .
O1 P1 Sr2 127.10(10) . 5_666
O1 P1 Sr2 45.60(9) 7_565 5_666
O2 P1 Sr2 62.42(5) 6_656 5_666
N1 P1 Sr2 120.79(5) . 5_666
Sr1 P1 Sr2 118.92(2) 6_556 5_666
Sr2 P1 Sr2 92.99(2) . 5_666
Sr1 P1 Sr2 66.072(9) 2_565 5_666
Sr1 P1 Sr2 164.47(4) 2 5_666
Sr1 P1 Sr2 66.566(17) . 5_666
O1 P1 Sr2 45.60(9) . 5_656
O1 P1 Sr2 127.10(10) 7_565 5_656
O2 P1 Sr2 62.42(5) 6_656 5_656
N1 P1 Sr2 120.79(5) . 5_656
Sr1 P1 Sr2 118.92(2) 6_556 5_656
Sr2 P1 Sr2 92.99(2) . 5_656
Sr1 P1 Sr2 164.47(4) 2_565 5_656
Sr1 P1 Sr2 66.072(9) 2 5_656
Sr1 P1 Sr2 66.566(17) . 5_656
Sr2 P1 Sr2 108.35(3) 5_666 5_656
O2 Sr1 N1 148.91(11) . 6_656
O2 Sr1 N1 87.14(7) . 2_554
N1 Sr1 N1 90.88(8) 6_656 2_554
O2 Sr1 N1 87.14(7) . 2_564
N1 Sr1 N1 90.88(8) 6_656 2_564
N1 Sr1 N1 171.66(14) 2_554 2_564
O2 Sr1 O1 80.79(8) . 2_554
N1 Sr1 O1 73.01(7) 6_656 2_554
N1 Sr1 O1 54.36(8) 2_554 2_554
N1 Sr1 O1 118.60(8) 2_564 2_554
O2 Sr1 O1 80.79(8) . 8_665
N1 Sr1 O1 73.01(7) 6_656 8_665
N1 Sr1 O1 118.60(8) 2_554 8_665
N1 Sr1 O1 54.36(8) 2_564 8_665
O1 Sr1 O1 64.29(8) 2_554 8_665
O2 Sr1 O1 73.48(9) . 7_565
N1 Sr1 O1 133.36(7) 6_656 7_565
N1 Sr1 O1 117.26(8) 2_554 7_565
N1 Sr1 O1 66.70(8) 2_564 7_565
O1 Sr1 O1 153.57(2) 2_554 7_565
O1 Sr1 O1 116.111(9) 8_665 7_565
O2 Sr1 O1 73.48(9) . .
N1 Sr1 O1 133.36(7) 6_656 .
N1 Sr1 O1 66.70(8) 2_554 .
N1 Sr1 O1 117.26(8) 2_564 .
O1 Sr1 O1 116.111(9) 2_554 .
O1 Sr1 O1 153.57(2) 8_665 .
O1 Sr1 O1 50.67(8) 7_565 .
O2 Sr1 O1 151.04(6) . 4
N1 Sr1 O1 52.05(7) 6_656 4
N1 Sr1 O1 117.69(8) 2_554 4
N1 Sr1 O1 69.52(8) 2_564 4
O1 Sr1 O1 125.01(4) 2_554 4
O1 Sr1 O1 98.00(6) 8_665 4
O1 Sr1 O1 81.42(5) 7_565 4
O1 Sr1 O1 101.55(5) . 4
O2 Sr1 O1 151.04(6) . 6_656
N1 Sr1 O1 52.05(7) 6_656 6_656
N1 Sr1 O1 69.52(8) 2_554 6_656
N1 Sr1 O1 117.69(8) 2_564 6_656
O1 Sr1 O1 98.00(6) 2_554 6_656
O1 Sr1 O1 125.01(4) 8_665 6_656
O1 Sr1 O1 101.55(5) 7_565 6_656
O1 Sr1 O1 81.42(5) . 6_656
O1 Sr1 O1 48.20(8) 4 6_656
O2 Sr1 P1 179.29(8) . 6_656
N1 Sr1 P1 30.37(7) 6_656 6_656
N1 Sr1 P1 92.82(7) 2_554 6_656
N1 Sr1 P1 92.82(7) 2_564 6_656
O1 Sr1 P1 98.61(5) 2_554 6_656
O1 Sr1 P1 98.61(5) 8_665 6_656
O1 Sr1 P1 107.16(5) 7_565 6_656
O1 Sr1 P1 107.16(5) . 6_656
O1 Sr1 P1 29.35(4) 4 6_656
O1 Sr1 P1 29.35(4) 6_656 6_656
O2 Sr1 P1 74.84(4) . 2_554
N1 Sr1 P1 88.99(4) 6_656 2_554
N1 Sr1 P1 28.37(7) 2_554 2_554
N1 Sr1 P1 143.53(7) 2_564 2_554
O1 Sr1 P1 28.36(4) 2_554 2_554
O1 Sr1 P1 91.05(5) 8_665 2_554
O1 Sr1 P1 133.49(5) 7_565 2_554
O1 Sr1 P1 88.03(4) . 2_554
O1 Sr1 P1 134.05(5) 4 2_554
O1 Sr1 P1 90.33(5) 6_656 2_554
P1 Sr1 P1 104.81(2) 6_656 2_554
O1 Sr2 O1 74.56(10) 2 8_666
O1 Sr2 O1 153.65(5) 2 3_656
O1 Sr2 O1 100.56(8) 8_666 3_656
O1 Sr2 O1 100.56(8) 2 5_656
O1 Sr2 O1 153.65(5) 8_666 5_656
O1 Sr2 O1 72.10(10) 3_656 5_656
O1 Sr2 N1 75.84(8) 2 .
O1 Sr2 N1 75.84(8) 8_666 .
O1 Sr2 N1 128.85(6) 3_656 .
O1 Sr2 N1 128.85(6) 5_656 .
O1 Sr2 O2 122.00(8) 2 6_656
O1 Sr2 O2 122.00(7) 8_666 6_656
O1 Sr2 O2 82.91(8) 3_656 6_656
O1 Sr2 O2 82.91(8) 5_656 6_656
N1 Sr2 O2 59.67(10) . 6_656
O1 Sr2 N1 80.28(8) 2 6_657
O1 Sr2 N1 80.28(8) 8_666 6_657
O1 Sr2 N1 73.38(8) 3_656 6_657
O1 Sr2 N1 73.38(8) 5_656 6_657
N1 Sr2 N1 149.84(11) . 6_657
O2 Sr2 N1 150.49(11) 6_656 6_657
O1 Sr2 O2 71.07(8) 2 2
O1 Sr2 O2 141.60(8) 8_666 2
O1 Sr2 O2 117.84(8) 3_656 2
O1 Sr2 O2 52.45(8) 5_656 2
N1 Sr2 O2 79.60(7) . 2
O2 Sr2 O2 66.22(6) 6_656 2
N1 Sr2 O2 109.74(6) 6_657 2
O1 Sr2 O2 141.60(8) 2 2_565
O1 Sr2 O2 71.07(8) 8_666 2_565
O1 Sr2 O2 52.45(8) 3_656 2_565
O1 Sr2 O2 117.84(8) 5_656 2_565
N1 Sr2 O2 79.60(7) . 2_565
O2 Sr2 O2 66.22(6) 6_656 2_565
N1 Sr2 O2 109.74(6) 6_657 2_565
O2 Sr2 O2 132.32(12) 2 2_565
O1 Sr2 P1 99.47(6) 2 .
O1 Sr2 P1 99.47(6) 8_666 .
O1 Sr2 P1 106.88(5) 3_656 .
O1 Sr2 P1 106.88(5) 5_656 .
N1 Sr2 P1 29.84(7) . .
O2 Sr2 P1 29.83(7) 6_656 .
N1 Sr2 P1 179.68(8) 6_657 .
O2 Sr2 P1 70.33(6) 2 .
O2 Sr2 P1 70.33(6) 2_565 .
O1 Sr2 P1 162.47(5) 2 5_666
O1 Sr2 P1 88.36(5) 8_666 5_666
O1 Sr2 P1 25.59(5) 3_656 5_666
O1 Sr2 P1 93.00(6) 5_656 5_666
N1 Sr2 P1 104.17(4) . 5_666
O2 Sr2 P1 70.41(4) 6_656 5_666
N1 Sr2 P1 93.18(5) 6_657 5_666
O2 Sr2 P1 126.41(6) 2 5_666
O2 Sr2 P1 27.17(6) 2_565 5_666
P1 Sr2 P1 87.01(2) . 5_666
O1 Sr2 P1 88.36(5) 2 5_656
O1 Sr2 P1 162.47(5) 8_666 5_656
O1 Sr2 P1 93.00(6) 3_656 5_656
O1 Sr2 P1 25.59(5) 5_656 5_656
N1 Sr2 P1 104.17(4) . 5_656
O2 Sr2 P1 70.41(4) 6_656 5_656
N1 Sr2 P1 93.18(5) 6_657 5_656
O2 Sr2 P1 27.17(6) 2 5_656
O2 Sr2 P1 126.41(6) 2_565 5_656
P1 Sr2 P1 87.01(2) . 5_656
P1 Sr2 P1 108.35(3) 5_666 5_656

loop_
_geom_bond_atom_site_label_1
_geom_bond_atom_site_label_2
_geom_bond_distance
_geom_bond_site_symmetry_2
O1 P1 1.569(2) .
O1 Sr2 2.523(2) 2_554
O1 Sr2 2.596(2) 5_656
O1 Sr1 2.872(2) 2
O1 Sr1 2.947(2) .
O1 Sr1 3.088(2) 6_556
O2 P1 1.571(3) 6_556
O2 Sr1 2.478(3) .
O2 Sr2 2.659(3) 6_556
O2 Sr2 3.0491(14) 2_564
O2 Sr2 3.0491(14) 2_554
N1 P1 1.574(3) .
N1 Sr2 2.618(4) .
N1 Sr2 2.691(3) 6_557
N1 Sr1 2.781(4) 6_556
N1 Sr1 2.7963(3) 2_565
N1 Sr1 2.7963(3) 2
P1 O1 1.569(2) 7_565
P1 O2 1.571(3) 6_656
P1 Sr1 3.1061(11) 6_556
P1 Sr2 3.1539(11) .
P1 Sr1 3.3033(6) 2_565
P1 Sr1 3.3033(6) 2
P1 Sr1 3.3761(11) .
P1 Sr2 3.4398(7) 5_666
P1 Sr2 3.4398(7) 5_656
Sr1 N1 2.781(4) 6_656
Sr1 N1 2.7963(3) 2_554
Sr1 N1 2.7963(3) 2_564
Sr1 O1 2.872(2) 2_554
Sr1 O1 2.872(2) 8_665
Sr1 O1 2.947(2) 7_565
Sr1 O1 3.088(2) 4
Sr1 O1 3.088(2) 6_656
Sr1 P1 3.1061(12) 6_656
Sr1 P1 3.3033(6) 2_554
Sr2 O1 2.523(2) 2
Sr2 O1 2.523(2) 8_666
Sr2 O1 2.596(2) 3_656
Sr2 O1 2.596(2) 5_656
Sr2 O2 2.659(3) 6_656
Sr2 N1 2.691(3) 6_657
Sr2 O2 3.0491(14) 2
Sr2 O2 3.0491(14) 2_565
Sr2 P1 3.4397(7) 5_666
Sr2 P1 3.4397(7) 5_656
